data_7013506
loop_
_publ_author_name
'Evans, Andrew J.'
'Matthews, Susan E.'
'Cowley, Andrew R.'
'Beer, Paul D.'

_publ_section_title
;
 Anion binding by calix[4]arene ferrocene ureas
;
_journal_issue 24
_journal_name_full 'Dalton Transactions'
_journal_page_first 4644
_journal_paper_doi 10.1039/b309288g
_journal_year 2003
_chemical_compound_source
;
synthesis as described
;
_chemical_formula_moiety ' C110 H154 Fe2 N6 O10 '
_chemical_formula_sum 'C110 H154 Fe2 N6 O10'
_chemical_formula_weight 1832.16
_chemical_melting_point ?
_chemical_name_systematic
;
?
;
_space_group_IT_number 15
_symmetry_cell_setting monoclinic
_symmetry_space_group_name_Hall '-C 2yc'
_symmetry_space_group_name_H-M 'C 1 2/c 1'
_atom_sites_solution_hydrogens geom
_atom_sites_solution_primary direct
_audit_creation_date 02-14-02
_audit_creation_method CRYSTALS_ver_12-03-99
_cell_angle_alpha 90
_cell_angle_beta 95.1009(8)
_cell_angle_gamma 90
_cell_formula_units_Z 4
_cell_length_a 20.7844(4)
_cell_length_b 9.1206(3)
_cell_length_c 53.0777(15)
_cell_measurement_reflns_used 45147
_cell_measurement_temperature 150
_cell_measurement_theta_max 28
_cell_measurement_theta_min 5
_cell_volume 10021.9(5)
_computing_cell_refinement
;
KappaCCD software 'DENZO' (Otwinowski & Minor, 1996)
;
_computing_data_collection
;
KappaCCD software 'Collect' (Nonius, 2000)
;
_computing_data_reduction
;
KappaCCD software 'DENZO' (Otwinowski & Minor, 1996)
;
_computing_publication_material
;
CRYSTALS (Watkin et al, 2001)
;
_computing_structure_refinement
;
CRYSTALS (Watkin et al, 2001)
;
_computing_structure_solution 'SIR92 (Giacovazzo et al, 1992)'
_diffrn_ambient_temperature 150
_diffrn_measured_fraction_theta_max 0.978
_diffrn_measurement_device_type
;
Nonius KappaCCD
;
_diffrn_measurement_method \w
_diffrn_radiation_monochromator graphite
_diffrn_radiation_type 'Mo K\a'
_diffrn_radiation_wavelength 0.71073
_diffrn_reflns_av_R_equivalents 0.061
_diffrn_reflns_limit_h_max 26
_diffrn_reflns_limit_h_min -26
_diffrn_reflns_limit_k_max 11
_diffrn_reflns_limit_k_min -11
_diffrn_reflns_limit_l_max 68
_diffrn_reflns_limit_l_min -68
_diffrn_reflns_number 45147
_diffrn_reflns_theta_max 27.50
_diffrn_reflns_theta_min 5.15
_diffrn_standards_decay_% 0.00
_diffrn_standards_interval_count 0
_diffrn_standards_interval_time 0
_diffrn_standards_number 0
_exptl_absorpt_coefficient_mu 0.351
_exptl_absorpt_correction_T_max 0.98
_exptl_absorpt_correction_T_min 0.94
_exptl_absorpt_correction_type multi-scan
_exptl_absorpt_process_details
;
Denzo/Scalepack (Otwinowski & Minor, 1996)
;
_exptl_crystal_colour ' pale orange '
_exptl_crystal_density_diffrn 1.214
_exptl_crystal_density_meas ?
_exptl_crystal_description ' block '
_exptl_crystal_F_000 3955.099
_exptl_crystal_size_max 0.20
_exptl_crystal_size_mid 0.16
_exptl_crystal_size_min 0.07
_refine_diff_density_max 0.32
_refine_diff_density_min -0.32
_refine_ls_extinction_method None
_refine_ls_goodness_of_fit_ref 1.0915
_refine_ls_hydrogen_treatment mixed
_refine_ls_matrix_type full
_refine_ls_number_parameters 585
_refine_ls_number_reflns 6719
_refine_ls_R_factor_gt 0.0423
_refine_ls_shift/su_max 0.005881
_refine_ls_structure_factor_coef F
_refine_ls_weighting_details
;
Chebychev polynomial with 4 parameters (Carruthers & Watkin , 1979)
5.89     1.65     4.87     1.96
;
_refine_ls_weighting_scheme calc
_refine_ls_wR_factor_ref 0.0472
_reflns_limit_h_max 26
_reflns_limit_h_min -26
_reflns_limit_k_max 11
_reflns_limit_k_min 0
_reflns_limit_l_max 68
_reflns_limit_l_min 0
_reflns_number_gt 6719
_reflns_number_total 11837
_reflns_threshold_expression >3.00\s(I)
_cod_data_source_file b309288g.txt
_cod_data_source_block Receptor_6
_cod_depositor_comments
;
The following automatic conversions were performed:
'_symmetry_cell_setting' value 'Monoclinic ' changed to 'monoclinic'
according to '/home/adriana/struct/CIF-dictionaries/cif_core.dic'
dictionary named 'cif_core.dic' version 2.4.1 from 2010-06-29.

Automatic conversion script
Id: cif_fix_enum 1555 2011-01-17 13:19:09Z saulius 

The following automatic conversions were performed:

'_chemical_melting_point' value 'not measured' was changed to '?' -
the value is undefined or not given.

Automatic conversion script
Id: cif_fix_values 1569 2011-02-09 13:29:24Z adriana 
;
_cod_original_cell_volume 10021.9
_cod_original_sg_symbol_H-M 'C 1 2/c 1 '
_cod_original_formula_sum ' C110 H154 Fe2 N6 O10 '
_cod_database_code 7013506

loop_
_symmetry_equiv_pos_as_xyz
x,y,z
-x,-y,-z
x+1/2,y+1/2,z
-x+1/2,-y+1/2,-z
-x,y,-z+1/2
x,-y,z+1/2
-x+1/2,y+1/2,-z+1/2
x+1/2,-y+1/2,z+1/2

loop_
_atom_site_label
_atom_site_fract_x
_atom_site_fract_y
_atom_site_fract_z
_atom_site_U_iso_or_equiv
_atom_site_occupancy
_atom_site_adp_type
C1 0.62533(8) 0.21873(19) 0.25471(3) 0.0179 1.0000 Uani
C2 0.61536(8) 0.2872(2) 0.23107(3) 0.0197 1.0000 Uani
C3 0.60547(9) 0.4384(2) 0.23055(4) 0.0245 1.0000 Uani
C4 0.6049(1) 0.5184(2) 0.25264(4) 0.0278 1.0000 Uani
C5 0.61330(9) 0.4481(2) 0.27582(4) 0.0244 1.0000 Uani
C6 0.62317(8) 0.2971(2) 0.27718(3) 0.0201 1.0000 Uani
C7 0.62757(8) 0.2216(2) 0.30279(3) 0.0211 1.0000 Uani
C8 0.50658(8) 0.1880(2) 0.30269(3) 0.0207 1.0000 Uani
C9 0.56429(9) 0.2405(2) 0.31501(3) 0.0199 1.0000 Uani
C10 0.56181(8) 0.3227(2) 0.33686(3) 0.0204 1.0000 Uani
C11 0.50271(9) 0.3575(2) 0.34633(3) 0.0214 1.0000 Uani
C12 0.44573(8) 0.3174(2) 0.33218(3) 0.0223 1.0000 Uani
C13 0.44748(9) 0.2342(2) 0.31030(3) 0.0213 1.0000 Uani
C14 0.38641(8) 0.2008(2) 0.29345(3) 0.0216 1.0000 Uani
O1 0.63653(6) 0.06860(14) 0.25593(2) 0.0204 1.0000 Uani
C15 0.70238(9) 0.0326(2) 0.25252(4) 0.0244 1.0000 Uani
C16 0.71138(9) -0.1303(2) 0.25540(4) 0.0267 1.0000 Uani
C17 0.7041(1) -0.1840(2) 0.28202(4) 0.0321 1.0000 Uani
O2 0.50732(6) 0.09908(15) 0.28152(2) 0.0247 1.0000 Uani
C18 0.5249(1) -0.0498(2) 0.28772(4) 0.0312 1.0000 Uani
C19 0.47248(11) -0.1377(3) 0.29900(5) 0.0359 1.0000 Uani
C20 0.49812(13) -0.2870(3) 0.30802(6) 0.0464 1.0000 Uani
N1 0.50560(8) 0.4327(2) 0.36952(3) 0.0266 1.0000 Uani
C21 0.45411(9) 0.4733(2) 0.38267(4) 0.0247 1.0000 Uani
O3 0.39717(7) 0.46178(18) 0.37449(3) 0.0334 1.0000 Uani
N2 0.47301(9) 0.5284(2) 0.40582(3) 0.0262 1.0000 Uani
C22 0.4259(1) 0.5840(2) 0.42210(4) 0.0257 1.0000 Uani
Fe1 0.433355(14) 0.30706(4) 0.459995(6) 0.0294 1.0000 Uani
C23 0.39349(9) 0.4712(2) 0.43732(4) 0.0263 1.0000 Uani
C24 0.37803(11) 0.4908(3) 0.46275(4) 0.0360 1.0000 Uani
C25 0.34438(11) 0.3633(3) 0.47009(5) 0.0418 1.0000 Uani
C26 0.33848(11) 0.2656(3) 0.44933(5) 0.0417 1.0000 Uani
C27 0.3686(1) 0.3316(3) 0.42918(4) 0.0346 1.0000 Uani
C28 0.52744(12) 0.2780(3) 0.45295(6) 0.0551 1.0000 Uani
C29 0.52454(13) 0.3404(4) 0.47688(6) 0.0575 1.0000 Uani
C30 0.49099(14) 0.2453(4) 0.49165(6) 0.0614 1.0000 Uani
C31 0.47207(13) 0.1237(3) 0.47701(7) 0.0567 1.0000 Uani
C32 0.49430(14) 0.1399(3) 0.45290(7) 0.0594 1.0000 Uani
O4 0.63509(8) 0.3923(2) 0.39611(3) 0.0426 1.0000 Uani
O5 0.60489(8) 0.57557(18) 0.42023(3) 0.0418 1.0000 Uani
C33 0.6415(1) 0.4721(2) 0.41545(4) 0.0316 1.0000 Uani
C34 0.6980(1) 0.4395(2) 0.43476(4) 0.0264 1.0000 Uani
C35 0.75442(11) 0.3762(2) 0.42790(4) 0.0311 1.0000 Uani
C36 0.80480(11) 0.3440(3) 0.44586(4) 0.0361 1.0000 Uani
C37 0.79823(12) 0.3707(3) 0.47122(4) 0.0387 1.0000 Uani
C38 0.74222(12) 0.4327(3) 0.47838(4) 0.0387 1.0000 Uani
C39 0.69257(11) 0.4698(3) 0.46027(4) 0.0337 1.0000 Uani
N3 0.67440(8) -0.07123(18) 0.38635(3) 0.0228 1.0000 Uani
C40 0.6102(1) -0.0045(2) 0.37636(4) 0.0279 1.0000 Uani
C41 0.55061(11) -0.0916(3) 0.38142(4) 0.0359 1.0000 Uani
C42 0.49088(12) 0.0010(3) 0.37374(6) 0.0534 1.0000 Uani
C43 0.42951(15) -0.0828(5) 0.3767(1) 0.0940 1.0000 Uani
C44 0.67744(9) -0.0924(2) 0.41497(3) 0.0246 1.0000 Uani
C45 0.65604(11) 0.0408(2) 0.42937(4) 0.0302 1.0000 Uani
C46 0.67500(11) 0.0232(3) 0.45767(4) 0.0360 1.0000 Uani
C47 0.64308(16) -0.1064(3) 0.46925(5) 0.0514 1.0000 Uani
C48 0.68171(9) -0.2198(2) 0.37392(4) 0.0249 1.0000 Uani
C49 0.7450(1) -0.2979(2) 0.38107(4) 0.0287 1.0000 Uani
C50 0.74913(11) -0.4369(2) 0.36535(4) 0.0325 1.0000 Uani
C51 0.7582(2) -0.4072(3) 0.33800(6) 0.0780 1.0000 Uani
C52 0.7278(1) 0.0341(2) 0.38035(4) 0.0257 1.0000 Uani
C53 0.7431(1) 0.0404(2) 0.35293(4) 0.0274 1.0000 Uani
C54 0.7847(1) 0.1744(2) 0.34882(4) 0.0301 1.0000 Uani
C55 0.81131(11) 0.1759(3) 0.32311(5) 0.0390 1.0000 Uani
H1 0.5422(13) 0.435(3) 0.3778(5) 0.033(6) 1.0000 Uiso
H2 0.5107(12) 0.540(2) 0.4104(4) 0.021(6) 1.0000 Uiso
H31 0.5987 0.4898 0.2139 0.0293 1.0000 Uiso
H41 0.5983 0.6270 0.2519 0.0332 1.0000 Uiso
H51 0.6123 0.5063 0.2918 0.0293 1.0000 Uiso
H71 0.6637 0.2658 0.3140 0.0252 1.0000 Uiso
H72 0.6361 0.1147 0.3005 0.0252 1.0000 Uiso
H101 0.6030 0.3580 0.3461 0.0243 1.0000 Uiso
H121 0.4032 0.3488 0.3378 0.0268 1.0000 Uiso
H141 0.3480 0.2278 0.3026 0.0259 1.0000 Uiso
H142 0.3850 0.0937 0.2895 0.0259 1.0000 Uiso
H151 0.7318 0.0846 0.2655 0.0292 1.0000 Uiso
H152 0.7127 0.0634 0.2353 0.0292 1.0000 Uiso
H161 0.7556 -0.1563 0.2509 0.0320 1.0000 Uiso
H162 0.6784 -0.1807 0.2435 0.0320 1.0000 Uiso
H171 0.7106 -0.2926 0.2828 0.0386 1.0000 Uiso
H172 0.7371 -0.1352 0.2941 0.0386 1.0000 Uiso
H173 0.6599 -0.1597 0.2868 0.0386 1.0000 Uiso
H181 0.5638 -0.0483 0.3002 0.0378 1.0000 Uiso
H182 0.5357 -0.1001 0.2719 0.0378 1.0000 Uiso
H191 0.4574 -0.0827 0.3137 0.0433 1.0000 Uiso
H192 0.4355 -0.1520 0.2859 0.0433 1.0000 Uiso
H201 0.4630 -0.3432 0.3154 0.0556 1.0000 Uiso
H202 0.5351 -0.2733 0.3212 0.0556 1.0000 Uiso
H203 0.5132 -0.3426 0.2934 0.0556 1.0000 Uiso
H221 0.4484 0.6552 0.4342 0.0309 1.0000 Uiso
H222 0.3915 0.6361 0.4112 0.0309 1.0000 Uiso
H241 0.3889 0.5787 0.4736 0.0437 1.0000 Uiso
H251 0.3279 0.3462 0.4870 0.0512 1.0000 Uiso
H261 0.3169 0.1675 0.4489 0.0499 1.0000 Uiso
H271 0.3719 0.2875 0.4121 0.0410 1.0000 Uiso
H281 0.5487 0.3216 0.4385 0.0667 1.0000 Uiso
H291 0.5434 0.4371 0.4825 0.0678 1.0000 Uiso
H301 0.4821 0.2617 0.5096 0.0729 1.0000 Uiso
H311 0.4468 0.0385 0.4827 0.0681 1.0000 Uiso
H321 0.4882 0.0690 0.4385 0.0717 1.0000 Uiso
H351 0.7588 0.3534 0.4097 0.0371 1.0000 Uiso
H361 0.8459 0.3016 0.4406 0.0431 1.0000 Uiso
H371 0.8341 0.3450 0.4843 0.0455 1.0000 Uiso
H381 0.7373 0.4511 0.4967 0.0462 1.0000 Uiso
H391 0.6528 0.5184 0.4655 0.0404 1.0000 Uiso
H401 0.6068 0.0943 0.3843 0.0332 1.0000 Uiso
H402 0.6105 0.0070 0.3576 0.0332 1.0000 Uiso
H411 0.5520 -0.1161 0.3998 0.0428 1.0000 Uiso
H412 0.5490 -0.1843 0.3713 0.0428 1.0000 Uiso
H421 0.4917 0.0905 0.3847 0.0637 1.0000 Uiso
H422 0.4916 0.0308 0.3556 0.0637 1.0000 Uiso
H431 0.3914 -0.0192 0.3716 0.1120 1.0000 Uiso
H432 0.4282 -0.1126 0.3948 0.1120 1.0000 Uiso
H433 0.4282 -0.1723 0.3658 0.1120 1.0000 Uiso
H441 0.7231 -0.1158 0.4213 0.0293 1.0000 Uiso
H442 0.6489 -0.1767 0.4186 0.0293 1.0000 Uiso
H451 0.6772 0.1305 0.4231 0.0365 1.0000 Uiso
H452 0.6081 0.0512 0.4264 0.0365 1.0000 Uiso
H461 0.7229 0.0101 0.4603 0.0433 1.0000 Uiso
H462 0.6624 0.1143 0.4665 0.0433 1.0000 Uiso
H471 0.6574 -0.1118 0.4877 0.0621 1.0000 Uiso
H472 0.6556 -0.1986 0.4608 0.0621 1.0000 Uiso
H473 0.5951 -0.0944 0.4669 0.0621 1.0000 Uiso
H481 0.6459 -0.2844 0.3787 0.0297 1.0000 Uiso
H482 0.6776 -0.2050 0.3552 0.0297 1.0000 Uiso
H491 0.7477 -0.3244 0.3994 0.0343 1.0000 Uiso
H492 0.7817 -0.2314 0.3779 0.0343 1.0000 Uiso
H501 0.7865 -0.4966 0.3727 0.0396 1.0000 Uiso
H502 0.7083 -0.4938 0.3662 0.0396 1.0000 Uiso
H511 0.7606 -0.5023 0.3287 0.0967 1.0000 Uiso
H512 0.7992 -0.3511 0.3368 0.0967 1.0000 Uiso
H513 0.7209 -0.3484 0.3303 0.0967 1.0000 Uiso
H521 0.7681 0.0046 0.3908 0.0305 1.0000 Uiso
H522 0.7147 0.1348 0.3854 0.0305 1.0000 Uiso
H531 0.7670 -0.0503 0.3487 0.0329 1.0000 Uiso
H532 0.7019 0.0471 0.3417 0.0329 1.0000 Uiso
H541 0.8218 0.1755 0.3622 0.0361 1.0000 Uiso
H542 0.7579 0.2644 0.3504 0.0361 1.0000 Uiso
H551 0.8381 0.2660 0.3215 0.0475 1.0000 Uiso
H552 0.8386 0.0869 0.3213 0.0475 1.0000 Uiso
H553 0.7747 0.1759 0.3095 0.0475 1.0000 Uiso

loop_
_atom_site_aniso_label
_atom_site_aniso_U_11
_atom_site_aniso_U_22
_atom_site_aniso_U_33
_atom_site_aniso_U_23
_atom_site_aniso_U_13
_atom_site_aniso_U_12
C1 0.0134(7) 0.0175(9) 0.0227(9) 0.0018(7) 0.0011(6) -0.0006(6)
C2 0.0148(8) 0.025(1) 0.0196(9) 0.0007(7) 0.0012(6) 0.0012(7)
C3 0.0256(9) 0.026(1) 0.0214(9) 0.0064(8) 0.0003(7) -0.0005(7)
C4 0.033(1) 0.0184(9) 0.0319(11) 0.0010(8) 0.0014(8) 0.0011(8)
C5 0.0242(9) 0.026(1) 0.023(1) -0.0053(8) 0.0014(7) -0.0021(7)
C6 0.0156(8) 0.0225(9) 0.0221(9) 0.0025(7) 0.0017(6) -0.0008(7)
C7 0.0193(8) 0.0262(11) 0.0176(9) 0.0001(7) 0.0002(6) 0.0001(7)
C8 0.0231(9) 0.0243(9) 0.0149(8) 0.0018(8) 0.0023(6) -0.0000(8)
C9 0.0212(8) 0.0227(9) 0.0158(8) 0.0039(7) 0.0016(6) 0.0025(7)
C10 0.0200(8) 0.0237(9) 0.0170(8) 0.0031(7) -0.0015(6) -0.0008(7)
C11 0.0264(9) 0.0224(9) 0.0154(9) 0.0030(7) 0.0024(7) 0.0021(7)
C12 0.0209(8) 0.028(1) 0.0184(8) 0.0014(8) 0.0025(6) 0.0035(8)
C13 0.0217(9) 0.024(1) 0.0176(9) 0.0035(7) 0.0004(7) -0.0017(7)
C14 0.0206(8) 0.026(1) 0.0180(8) 0.0003(8) 0.0015(6) -0.0027(7)
O1 0.0176(6) 0.0199(7) 0.0240(6) 0.0002(5) 0.0035(5) 0.0028(5)
C15 0.0179(9) 0.026(1) 0.029(1) 0.0032(8) 0.0019(7) 0.0027(7)
C16 0.0230(9) 0.025(1) 0.0322(11) -0.0012(8) 0.0020(7) 0.0041(8)
C17 0.0361(11) 0.025(1) 0.0351(11) 0.0043(9) 0.0032(8) 0.0067(9)
O2 0.0252(6) 0.0300(8) 0.0193(6) -0.0050(6) 0.0034(5) -0.0002(6)
C18 0.029(1) 0.0286(11) 0.0370(12) -0.0088(9) 0.0070(8) 0.0014(8)
C19 0.0301(11) 0.0325(11) 0.0456(13) -0.004(1) 0.0062(9) -0.0021(9)
C20 0.0434(13) 0.0274(13) 0.0682(18) -0.0009(11) 0.0039(12) -0.003(1)
N1 0.0232(8) 0.037(1) 0.0190(8) -0.0047(7) 0.0005(6) 0.0031(7)
C21 0.029(1) 0.026(1) 0.0190(9) 0.0003(8) 0.0022(7) 0.0045(8)
O3 0.0249(7) 0.052(1) 0.0226(7) -0.0075(7) -0.0021(5) 0.0080(6)
N2 0.0249(9) 0.036(1) 0.0181(8) -0.0048(7) 0.0014(6) 0.0009(7)
C22 0.034(1) 0.023(1) 0.0204(9) -0.0028(8) 0.0044(7) 0.0056(8)
Fe1 0.02555(15) 0.03083(17) 0.03215(17) 0.00713(13) 0.00371(11) 0.00675(12)
C23 0.0254(9) 0.0288(11) 0.025(1) 0.0010(8) 0.0020(7) 0.0088(8)
C24 0.0412(12) 0.0378(12) 0.0303(11) 0.0066(9) 0.0098(9) 0.017(1)
C25 0.0343(12) 0.0508(14) 0.0429(13) 0.0217(11) 0.018(1) 0.016(1)
C26 0.024(1) 0.0447(14) 0.0560(16) 0.0159(12) 0.0015(9) 0.0014(9)
C27 0.0305(11) 0.0379(13) 0.0341(11) 0.002(1) -0.0043(8) 0.0012(9)
C28 0.0278(11) 0.0649(19) 0.0740(19) 0.0347(15) 0.0126(11) 0.0181(12)
C29 0.0326(13) 0.0649(19) 0.072(2) 0.0053(15) -0.0115(12) 0.0005(12)
C30 0.0405(14) 0.089(2) 0.0525(17) 0.0271(17) -0.0080(12) 0.0098(15)
C31 0.0382(13) 0.0488(16) 0.083(2) 0.0345(16) 0.0063(13) 0.0111(12)
C32 0.0466(15) 0.0531(17) 0.080(2) 0.0013(15) 0.0118(14) 0.0261(13)
O4 0.0373(9) 0.0615(11) 0.0273(8) 0.0002(8) -0.0060(6) -0.0103(8)
O5 0.0315(8) 0.0352(9) 0.0563(11) 0.0079(8) -0.0097(7) -0.0032(7)
C33 0.0302(11) 0.0325(12) 0.0309(11) 0.0093(9) -0.0028(8) -0.0108(9)
C34 0.030(1) 0.020(1) 0.0282(11) 0.0029(8) -0.0021(8) -0.0061(8)
C35 0.0385(11) 0.0285(11) 0.0258(11) -0.0025(9) 0.0010(8) -0.0014(9)
C36 0.0394(12) 0.0330(12) 0.0353(12) -0.0039(9) 0.0007(9) 0.0103(9)
C37 0.0425(13) 0.0389(13) 0.0323(12) 0.001(1) -0.0101(9) 0.008(1)
C38 0.0452(13) 0.0467(14) 0.0234(11) -0.004(1) -0.0006(9) 0.0021(11)
C39 0.0335(11) 0.0370(12) 0.0305(11) -0.0024(9) 0.0032(8) 0.0013(9)
N3 0.0269(8) 0.0209(8) 0.0201(8) 0.0012(6) -0.0010(6) 0.0017(6)
C40 0.029(1) 0.027(1) 0.026(1) 0.0039(8) -0.0023(7) 0.0049(8)
C41 0.027(1) 0.0386(13) 0.0413(13) 0.009(1) -0.0008(9) 0.0014(9)
C42 0.0289(12) 0.0615(18) 0.0689(19) 0.0291(15) -0.0003(11) 0.0050(12)
C43 0.0286(15) 0.094(3) 0.157(4) 0.058(3) -0.0024(18) 0.0001(16)
C44 0.030(1) 0.023(1) 0.0205(9) 0.0033(7) -0.0012(7) -0.0006(8)
C45 0.0424(12) 0.023(1) 0.026(1) 0.0006(8) 0.0070(8) 0.0010(8)
C46 0.0418(13) 0.0402(13) 0.0263(11) -0.0042(9) 0.0050(9) 0.003(1)
C47 0.0798(19) 0.0454(16) 0.0299(12) 0.0060(11) 0.0103(12) -0.0001(14)
C48 0.029(1) 0.021(1) 0.025(1) -0.0009(7) -0.0008(7) -0.0036(7)
C49 0.033(1) 0.022(1) 0.031(1) -0.0015(8) 0.0008(8) 0.0005(8)
C50 0.0422(12) 0.0246(11) 0.0321(11) 0.0034(9) 0.0105(9) 0.0040(9)
C51 0.160(4) 0.0368(16) 0.0450(16) 0.0050(13) 0.052(2) 0.0189(19)
C52 0.031(1) 0.023(1) 0.023(1) 0.0022(8) -0.0013(7) -0.0043(8)
C53 0.031(1) 0.0267(11) 0.024(1) 0.0003(8) 0.0018(8) 0.0005(8)
C54 0.031(1) 0.0289(11) 0.0307(11) 0.0045(9) 0.0017(8) -0.0002(8)
C55 0.0354(11) 0.0427(14) 0.0405(12) 0.0043(11) 0.0119(9) -0.001(1)

loop_
_atom_type_symbol
_atom_type_scat_dispersion_real
_atom_type_scat_dispersion_imag
_atom_type_scat_Cromer_Mann_a1
_atom_type_scat_Cromer_Mann_b1
_atom_type_scat_Cromer_Mann_a2
_atom_type_scat_Cromer_Mann_b2
_atom_type_scat_Cromer_Mann_a3
_atom_type_scat_Cromer_Mann_b3
_atom_type_scat_Cromer_Mann_a4
_atom_type_scat_Cromer_Mann_b4
_atom_type_scat_Cromer_Mann_c
_atom_type_scat_source
'C   ' 0.0020 0.0020 2.3100 20.8439 1.0200 10.2075 1.5886 0.5687 0.8650 51.6512 0.2156 International_Tables_Vol_IV_Table_2.2B
'H   ' 0.0000 0.0000 0.4930 10.5109 0.3229 26.1257 0.1402 3.1424 0.0408 57.7997 0.0030 International_Tables_Vol_IV_Table_2.2B
'Fe  ' 0.3010 0.8450 11.7695 4.7611 7.3573 0.3072 3.5222 15.3535 2.3045 76.8805 1.0369 International_Tables_Vol_IV_Table_2.2B
'N   ' 0.0040 0.0030 12.2126 0.0057 3.1322 9.8933 2.0125 28.9975 1.1663 0.5826 -11.5290 International_Tables_Vol_IV_Table_2.2B
'O   ' 0.0080 0.0060 3.0485 13.2771 2.2868 5.7011 1.5463 0.3239 0.8670 32.9089 0.2508 International_Tables_Vol_IV_Table_2.2B

loop_
_geom_angle_atom_site_label_1
_geom_angle_site_symmetry_1
_geom_angle_atom_site_label_2
_geom_angle_site_symmetry_2
_geom_angle_atom_site_label_3
_geom_angle_site_symmetry_3
_geom_angle
_geom_angle_publ_flag
C2 . C1 . C6 . 121.62(17) yes
C2 . C1 . O1 . 119.48(16) yes
C6 . C1 . O1 . 118.90(15) yes
C1 . C2 . C3 . 117.96(17) yes
C1 . C2 . C14 5_655 121.80(17) yes
C3 . C2 . C14 5_655 120.23(16) yes
C2 . C3 . C4 . 121.20(17) yes
C2 . C3 . H31 . 119.40 no
C4 . C3 . H31 . 119.40 no
C3 . C4 . C5 . 119.93(18) yes
C3 . C4 . H41 . 120.0 no
C5 . C4 . H41 . 120.0 no
C4 . C5 . C6 . 120.68(18) yes
C4 . C5 . H51 . 119.66 no
C6 . C5 . H51 . 119.66 no
C1 . C6 . C5 . 118.57(17) yes
C1 . C6 . C7 . 121.91(17) yes
C5 . C6 . C7 . 119.43(17) yes
C6 . C7 . C9 . 110.06(14) yes
C6 . C7 . H71 . 109.32 no
C9 . C7 . H71 . 109.32 no
C6 . C7 . H72 . 109.32 no
C9 . C7 . H72 . 109.32 no
H71 . C7 . H72 . 109.47 no
C9 . C8 . C13 . 120.24(17) yes
C9 . C8 . O2 . 120.53(16) yes
C13 . C8 . O2 . 119.04(16) yes
C7 . C9 . C8 . 119.89(16) yes
C7 . C9 . C10 . 120.93(16) yes
C8 . C9 . C10 . 118.82(16) yes
C9 . C10 . C11 . 121.38(16) yes
C9 . C10 . H101 . 119.31 no
C11 . C10 . H101 . 119.31 no
C10 . C11 . C12 . 118.43(17) yes
C10 . C11 . N1 . 116.94(17) yes
C12 . C11 . N1 . 124.62(17) yes
C11 . C12 . C13 . 120.62(16) yes
C11 . C12 . H121 . 119.69 no
C13 . C12 . H121 . 119.69 no
C8 . C13 . C12 . 119.78(17) yes
C8 . C13 . C14 . 118.83(16) yes
C12 . C13 . C14 . 121.26(16) yes
C2 5_655 C14 . C13 . 110.87(15) yes
C2 5_655 C14 . H141 . 109.12 no
C13 . C14 . H141 . 109.12 no
C2 5_655 C14 . H142 . 109.12 no
C13 . C14 . H142 . 109.12 no
H141 . C14 . H142 . 109.47 no
C1 . O1 . C15 . 112.16(13) yes
O1 . C15 . C16 . 108.95(15) yes
O1 . C15 . H151 . 109.60 no
C16 . C15 . H151 . 109.60 no
O1 . C15 . H152 . 109.60 no
C16 . C15 . H152 . 109.60 no
H151 . C15 . H152 . 109.47 no
C15 . C16 . C17 . 113.08(17) yes
C15 . C16 . H161 . 108.56 no
C17 . C16 . H161 . 108.56 no
C15 . C16 . H162 . 108.56 no
C17 . C16 . H162 . 108.56 no
H161 . C16 . H162 . 109.47 no
C16 . C17 . H171 . 109.47 no
C16 . C17 . H172 . 109.47 no
H171 . C17 . H172 . 109.48 no
C16 . C17 . H173 . 109.47 no
H171 . C17 . H173 . 109.5 no
H172 . C17 . H173 . 109.5 no
C8 . O2 . C18 . 112.85(15) yes
O2 . C18 . C19 . 114.41(17) yes
O2 . C18 . H181 . 108.22 no
C19 . C18 . H181 . 108.2 no
O2 . C18 . H182 . 108.22 no
C19 . C18 . H182 . 108.22 no
H181 . C18 . H182 . 109.47 no
C18 . C19 . C20 . 110.67(18) yes
C18 . C19 . H191 . 109.17 no
C20 . C19 . H191 . 109.2 no
C18 . C19 . H192 . 109.2 no
C20 . C19 . H192 . 109.2 no
H191 . C19 . H192 . 109.5 no
C19 . C20 . H201 . 109.5 no
C19 . C20 . H202 . 109.5 no
H201 . C20 . H202 . 109.5 no
C19 . C20 . H203 . 109.5 no
H201 . C20 . H203 . 109.5 no
H202 . C20 . H203 . 109.5 no
C11 . N1 . C21 . 126.82(17) yes
C11 . N1 . H1 . 116.0(17) yes
C21 . N1 . H1 . 115.5(17) yes
N1 . C21 . O3 . 124.39(18) yes
N1 . C21 . N2 . 112.55(17) yes
O3 . C21 . N2 . 123.06(18) yes
C21 . N2 . C22 . 120.83(17) yes
C21 . N2 . H2 . 121.2(16) yes
C22 . N2 . H2 . 117.6(16) yes
N2 . C22 . C23 . 116.00(17) yes
N2 . C22 . H221 . 107.81 no
C23 . C22 . H221 . 107.82 no
N2 . C22 . H222 . 107.81 no
C23 . C22 . H222 . 107.82 no
H221 . C22 . H222 . 109.47 no
C23 . Fe1 . C24 . 40.76(8) yes
C23 . Fe1 . C25 . 68.97(8) yes
C24 . Fe1 . C25 . 41.0(1) yes
C23 . Fe1 . C26 . 68.99(9) yes
C24 . Fe1 . C26 . 68.62(11) yes
C25 . Fe1 . C26 . 40.61(11) yes
C23 . Fe1 . C27 . 40.88(9) yes
C24 . Fe1 . C27 . 68.4(1) yes
C25 . Fe1 . C27 . 68.5(1) yes
C26 . Fe1 . C27 . 40.8(1) yes
C23 . Fe1 . C28 . 109.35(9) yes
C24 . Fe1 . C28 . 132.34(11) yes
C25 . Fe1 . C28 . 171.27(13) yes
C26 . Fe1 . C28 . 147.62(13) yes
C27 . Fe1 . C28 . 116.29(11) yes
C23 . Fe1 . C29 . 117.34(11) yes
C24 . Fe1 . C29 . 110.60(12) yes
C25 . Fe1 . C29 . 132.44(13) yes
C26 . Fe1 . C29 . 170.07(12) yes
C27 . Fe1 . C29 . 148.87(12) yes
C23 . Fe1 . C30 . 148.98(13) yes
C24 . Fe1 . C30 . 117.22(13) yes
C25 . Fe1 . C30 . 109.35(11) yes
C26 . Fe1 . C30 . 131.00(11) yes
C27 . Fe1 . C30 . 169.50(12) yes
C23 . Fe1 . C31 . 170.26(12) yes
C24 . Fe1 . C31 . 147.73(12) yes
C25 . Fe1 . C31 . 115.1(1) yes
C26 . Fe1 . C31 . 107.82(11) yes
C27 . Fe1 . C31 . 130.91(12) yes
C23 . Fe1 . C32 . 131.56(11) yes
C24 . Fe1 . C32 . 171.36(12) yes
C25 . Fe1 . C32 . 146.19(12) yes
C26 . Fe1 . C32 . 114.32(12) yes
C27 . Fe1 . C32 . 108.12(12) yes
C28 . Fe1 . C29 . 40.00(13) yes
C28 . Fe1 . C30 . 67.38(12) yes
C29 . Fe1 . C30 . 39.83(13) yes
C28 . Fe1 . C31 . 68.08(11) yes
C29 . Fe1 . C31 . 67.22(13) yes
C30 . Fe1 . C31 . 39.78(14) yes
C28 . Fe1 . C32 . 41.22(13) yes
C29 . Fe1 . C32 . 68.00(14) yes
C30 . Fe1 . C32 . 67.61(14) yes
C31 . Fe1 . C32 . 40.42(13) yes
C22 . C23 . Fe1 . 129.67(14) yes
C22 . C23 . C24 . 124.90(19) yes
Fe1 . C23 . C24 . 69.47(12) yes
C22 . C23 . C27 . 127.97(18) yes
Fe1 . C23 . C27 . 69.04(12) yes
C24 . C23 . C27 . 107.00(19) yes
Fe1 . C24 . C23 . 69.77(12) yes
Fe1 . C24 . C25 . 69.17(13) yes
C23 . C24 . C25 . 108.2(2) yes
Fe1 . C24 . H241 . 126.75 no
C23 . C24 . H241 . 125.9 no
C25 . C24 . H241 . 125.9 no
Fe1 . C25 . C24 . 69.85(12) yes
Fe1 . C25 . C26 . 69.76(13) yes
C24 . C25 . C26 . 108.1(2) yes
Fe1 . C25 . H251 . 126.03 no
C24 . C25 . H251 . 125.9 no
C26 . C25 . H251 . 125.9 no
Fe1 . C26 . C25 . 69.63(14) yes
Fe1 . C26 . C27 . 69.51(12) yes
C25 . C26 . C27 . 107.8(2) yes
Fe1 . C26 . H261 . 126.35 no
C25 . C26 . H261 . 126.1 no
C27 . C26 . H261 . 126.1 no
Fe1 . C27 . C23 . 70.08(11) yes
Fe1 . C27 . C26 . 69.68(13) yes
C23 . C27 . C26 . 108.8(2) yes
Fe1 . C27 . H271 . 126.23 no
C23 . C27 . H271 . 125.6 no
C26 . C27 . H271 . 125.6 no
Fe1 . C28 . C29 . 70.20(15) yes
Fe1 . C28 . C32 . 69.32(14) yes
C29 . C28 . C32 . 107.4(3) yes
Fe1 . C28 . H281 . 125.77 no
C29 . C28 . H281 . 126.3 no
C32 . C28 . H281 . 126.3 no
Fe1 . C29 . C28 . 69.79(15) yes
Fe1 . C29 . C30 . 70.38(16) yes
C28 . C29 . C30 . 108.7(3) yes
Fe1 . C29 . H291 . 125.8 no
C28 . C29 . H291 . 125.6 no
C30 . C29 . H291 . 125.6 no
Fe1 . C30 . C29 . 69.79(16) yes
Fe1 . C30 . C31 . 69.29(16) yes
C29 . C30 . C31 . 108.2(3) yes
Fe1 . C30 . H301 . 126.6 no
C29 . C30 . H301 . 125.9 no
C31 . C30 . H301 . 125.9 no
Fe1 . C31 . C30 . 70.92(16) yes
Fe1 . C31 . C32 . 70.02(15) yes
C30 . C31 . C32 . 109.0(3) yes
Fe1 . C31 . H311 . 125.1 no
C30 . C31 . H311 . 125.5 no
C32 . C31 . H311 . 125.5 no
Fe1 . C32 . C28 . 69.46(15) yes
Fe1 . C32 . C31 . 69.55(15) yes
C28 . C32 . C31 . 106.7(3) yes
Fe1 . C32 . H321 . 125.9 no
C28 . C32 . H321 . 126.7 no
C31 . C32 . H321 . 126.7 no
O4 . C33 . O5 . 125.4(2) yes
O4 . C33 . C34 . 117.3(2) yes
O5 . C33 . C34 . 117.28(19) yes
C33 . C34 . C35 . 121.76(19) yes
C33 . C34 . C39 . 119.45(19) yes
C35 . C34 . C39 . 118.76(19) yes
C34 . C35 . C36 . 120.95(19) yes
C34 . C35 . H351 . 119.5 no
C36 . C35 . H351 . 119.5 no
C35 . C36 . C37 . 119.9(2) yes
C35 . C36 . H361 . 120.1 no
C37 . C36 . H361 . 120.1 no
C36 . C37 . C38 . 119.9(2) yes
C36 . C37 . H371 . 120.1 no
C38 . C37 . H371 . 120.1 no
C37 . C38 . C39 . 120.2(2) yes
C37 . C38 . H381 . 119.9 no
C39 . C38 . H381 . 119.9 no
C34 . C39 . C38 . 120.3(2) yes
C34 . C39 . H391 . 119.9 no
C38 . C39 . H391 . 119.9 no
C40 . N3 . C44 . 110.83(14) yes
C40 . N3 . C48 . 108.94(15) yes
C44 . N3 . C48 . 108.79(14) yes
C40 . N3 . C52 . 107.91(14) yes
C44 . N3 . C52 . 108.74(14) yes
C48 . N3 . C52 . 111.65(14) yes
N3 . C40 . C41 . 115.73(17) yes
N3 . C40 . H401 . 107.88 no
C41 . C40 . H401 . 107.88 no
N3 . C40 . H402 . 107.88 no
C41 . C40 . H402 . 107.88 no
H401 . C40 . H402 . 109.47 no
C40 . C41 . C42 . 108.69(19) yes
C40 . C41 . H411 . 109.67 no
C42 . C41 . H411 . 109.7 no
C40 . C41 . H412 . 109.7 no
C42 . C41 . H412 . 109.7 no
H411 . C41 . H412 . 109.5 no
C41 . C42 . C43 . 111.5(2) yes
C41 . C42 . H421 . 109.0 no
C43 . C42 . H421 . 109.0 no
C41 . C42 . H422 . 109.0 no
C43 . C42 . H422 . 109.0 no
H421 . C42 . H422 . 109.5 no
C42 . C43 . H431 . 109.5 no
C42 . C43 . H432 . 109.5 no
H431 . C43 . H432 . 109.5 no
C42 . C43 . H433 . 109.5 no
H431 . C43 . H433 . 109.5 no
H432 . C43 . H433 . 109.5 no
N3 . C44 . C45 . 114.23(16) yes
N3 . C44 . H441 . 108.27 no
C45 . C44 . H441 . 108.27 no
N3 . C44 . H442 . 108.27 no
C45 . C44 . H442 . 108.27 no
H441 . C44 . H442 . 109.47 no
C44 . C45 . C46 . 110.39(17) yes
C44 . C45 . H451 . 109.24 no
C46 . C45 . H451 . 109.24 no
C44 . C45 . H452 . 109.24 no
C46 . C45 . H452 . 109.24 no
H451 . C45 . H452 . 109.5 no
C45 . C46 . C47 . 113.4(2) yes
C45 . C46 . H461 . 108.47 no
C47 . C46 . H461 . 108.5 no
C45 . C46 . H462 . 108.5 no
C47 . C46 . H462 . 108.5 no
H461 . C46 . H462 . 109.5 no
C46 . C47 . H471 . 109.5 no
C46 . C47 . H472 . 109.5 no
H471 . C47 . H472 . 109.5 no
C46 . C47 . H473 . 109.5 no
H471 . C47 . H473 . 109.5 no
H472 . C47 . H473 . 109.5 no
N3 . C48 . C49 . 115.38(16) yes
N3 . C48 . H481 . 107.98 no
C49 . C48 . H481 . 107.98 no
N3 . C48 . H482 . 107.98 no
C49 . C48 . H482 . 107.98 no
H481 . C48 . H482 . 109.47 no
C48 . C49 . C50 . 110.13(17) yes
C48 . C49 . H491 . 109.31 no
C50 . C49 . H491 . 109.31 no
C48 . C49 . H492 . 109.31 no
C50 . C49 . H492 . 109.31 no
H491 . C49 . H492 . 109.47 no
C49 . C50 . C51 . 113.3(2) yes
C49 . C50 . H501 . 108.5 no
C51 . C50 . H501 . 108.5 no
C49 . C50 . H502 . 108.50 no
C51 . C50 . H502 . 108.5 no
H501 . C50 . H502 . 109.5 no
C50 . C51 . H511 . 109.5 no
C50 . C51 . H512 . 109.5 no
H511 . C51 . H512 . 109.5 no
C50 . C51 . H513 . 109.5 no
H511 . C51 . H513 . 109.5 no
H512 . C51 . H513 . 109.5 no
N3 . C52 . C53 . 116.32(15) yes
N3 . C52 . H521 . 107.73 no
C53 . C52 . H521 . 107.74 no
N3 . C52 . H522 . 107.73 no
C53 . C52 . H522 . 107.73 no
H521 . C52 . H522 . 109.47 no
C52 . C53 . C54 . 109.74(16) yes
C52 . C53 . H531 . 109.41 no
C54 . C53 . H531 . 109.41 no
C52 . C53 . H532 . 109.41 no
C54 . C53 . H532 . 109.41 no
H531 . C53 . H532 . 109.47 no
C53 . C54 . C55 . 113.11(18) yes
C53 . C54 . H541 . 108.55 no
C55 . C54 . H541 . 108.55 no
C53 . C54 . H542 . 108.55 no
C55 . C54 . H542 . 108.55 no
H541 . C54 . H542 . 109.5 no
C54 . C55 . H551 . 109.5 no
C54 . C55 . H552 . 109.5 no
H551 . C55 . H552 . 109.5 no
C54 . C55 . H553 . 109.47 no
H551 . C55 . H553 . 109.5 no
H552 . C55 . H553 . 109.5 no

loop_
_geom_bond_atom_site_label_1
_geom_bond_site_symmetry_1
_geom_bond_atom_site_label_2
_geom_bond_site_symmetry_2
_geom_bond_distance
_geom_bond_publ_flag
C1 . C2 . 1.400(2) yes
C1 . C6 . 1.395(3) yes
C1 . O1 . 1.389(2) yes
C2 . C3 . 1.394(3) yes
C2 . C14 5_655 1.519(2) yes
C3 . C4 . 1.383(3) yes
C3 . H31 . 1.0000 no
C4 . C5 . 1.385(3) yes
C4 . H41 . 1.000 no
C5 . C6 . 1.393(3) yes
C5 . H51 . 1.0000 no
C6 . C7 . 1.519(3) yes
C7 . C9 . 1.527(2) yes
C7 . H71 . 1.0000 no
C7 . H72 . 1.0000 no
C8 . C9 . 1.398(3) yes
C8 . C13 . 1.392(3) yes
C8 . O2 . 1.387(2) yes
C9 . C10 . 1.386(3) yes
C10 . C11 . 1.405(3) yes
C10 . H101 . 1.0000 no
C11 . C12 . 1.394(3) yes
C11 . N1 . 1.406(3) yes
C12 . C13 . 1.391(3) yes
C12 . H121 . 1.0000 no
C13 . C14 . 1.517(2) yes
C14 . H141 . 1.0000 no
C14 . H142 . 1.000 no
O1 . C15 . 1.434(2) yes
C15 . C16 . 1.504(3) yes
C15 . H151 . 1.0000 no
C15 . H152 . 1.000 no
C16 . C17 . 1.516(3) yes
C16 . H161 . 1.0000 no
C16 . H162 . 1.000 no
C17 . H171 . 1.000 no
C17 . H172 . 1.000 no
C17 . H173 . 1.000 no
O2 . C18 . 1.437(3) yes
C18 . C19 . 1.517(3) yes
C18 . H181 . 1.000 no
C18 . H182 . 1.000 no
C19 . C20 . 1.524(3) yes
C19 . H191 . 1.000 no
C19 . H192 . 1.000 no
C20 . H201 . 1.000 no
C20 . H202 . 1.000 no
C20 . H203 . 1.000 no
N1 . C21 . 1.379(3) yes
N1 . H1 . 0.84(3) yes
C21 . O3 . 1.228(2) yes
C21 . N2 . 1.353(3) yes
N2 . C22 . 1.454(2) yes
N2 . H2 . 0.81(2) yes
C22 . C23 . 1.503(3) yes
C22 . H221 . 1.000 no
C22 . H222 . 1.000 no
Fe1 . C23 . 2.049(2) yes
Fe1 . C24 . 2.045(2) yes
Fe1 . C25 . 2.036(2) yes
Fe1 . C26 . 2.038(2) yes
Fe1 . C27 . 2.036(2) yes
Fe1 . C28 . 2.041(2) yes
Fe1 . C29 . 2.046(3) yes
Fe1 . C30 . 2.054(3) yes
Fe1 . C31 . 2.033(3) yes
Fe1 . C32 . 2.039(3) yes
C23 . C24 . 1.426(3) yes
C23 . C27 . 1.427(3) yes
C24 . C25 . 1.429(4) yes
C24 . H241 . 1.000 no
C25 . C26 . 1.414(4) yes
C25 . H251 . 1.000 no
C26 . C27 . 1.420(3) yes
C26 . H261 . 1.000 no
C27 . H271 . 1.000 no
C28 . C29 . 1.398(5) yes
C28 . C32 . 1.436(5) yes
C28 . H281 . 1.000 no
C29 . C30 . 1.396(5) yes
C29 . H291 . 1.000 no
C30 . C31 . 1.390(5) yes
C30 . H301 . 1.000 no
C31 . C32 . 1.407(5) yes
C31 . H311 . 1.000 no
C32 . H321 . 1.000 no
O4 . C33 . 1.256(3) yes
O5 . C33 . 1.253(3) yes
C33 . C34 . 1.518(3) yes
C34 . C35 . 1.384(3) yes
C34 . C39 . 1.396(3) yes
C35 . C36 . 1.383(3) yes
C35 . H351 . 1.000 no
C36 . C37 . 1.387(3) yes
C36 . H361 . 1.000 no
C37 . C38 . 1.378(3) yes
C37 . H371 . 1.000 no
C38 . C39 . 1.388(3) yes
C38 . H381 . 1.000 no
C39 . H391 . 1.000 no
N3 . C40 . 1.518(2) yes
N3 . C44 . 1.527(2) yes
N3 . C48 . 1.521(2) yes
N3 . C52 . 1.522(2) yes
C40 . C41 . 1.516(3) yes
C40 . H401 . 1.000 no
C40 . H402 . 1.000 no
C41 . C42 . 1.527(3) yes
C41 . H411 . 1.000 no
C41 . H412 . 1.000 no
C42 . C43 . 1.508(4) yes
C42 . H421 . 1.000 no
C42 . H422 . 1.000 no
C43 . H431 . 1.000 no
C43 . H432 . 1.000 no
C43 . H433 . 1.000 no
C44 . C45 . 1.523(3) yes
C44 . H441 . 1.0000 no
C44 . H442 . 1.0000 no
C45 . C46 . 1.527(3) yes
C45 . H451 . 1.000 no
C45 . H452 . 1.000 no
C46 . C47 . 1.512(4) yes
C46 . H461 . 1.000 no
C46 . H462 . 1.000 no
C47 . H471 . 1.000 no
C47 . H472 . 1.000 no
C47 . H473 . 1.000 no
C48 . C49 . 1.514(3) yes
C48 . H481 . 1.0000 no
C48 . H482 . 1.000 no
C49 . C50 . 1.525(3) yes
C49 . H491 . 1.000 no
C49 . H492 . 1.000 no
C50 . C51 . 1.505(3) yes
C50 . H501 . 1.000 no
C50 . H502 . 1.000 no
C51 . H511 . 1.000 no
C51 . H512 . 1.000 no
C51 . H513 . 1.000 no
C52 . C53 . 1.519(3) yes
C52 . H521 . 1.0000 no
C52 . H522 . 1.000 no
C53 . C54 . 1.524(3) yes
C53 . H531 . 1.000 no
C53 . H532 . 1.000 no
C54 . C55 . 1.517(3) yes
C54 . H541 . 1.000 no
C54 . H542 . 1.000 no
C55 . H551 . 1.000 no
C55 . H552 . 1.000 no
C55 . H553 . 1.000 no

loop_
_geom_hbond_atom_site_label_D
_geom_hbond_atom_site_label_H
_geom_hbond_atom_site_label_A
_geom_hbond_site_symmetry_A
_geom_hbond_distance_DH
_geom_hbond_distance_HA
_geom_hbond_distance_DA
_geom_hbond_angle_DHA
_geom_hbond_publ_flag
N1 H1 O4 . 0.84(3) 2.12(3) 2.949(2) 167.(2) yes
N2 H2 O5 . 0.81(2) 2.01(2) 2.813(2) 177.(2) yes
